data_8106997
loop_
_publ_author_name
'Wang, Shuang-Yan'
'Wei, Qun'

_publ_section_title
;
 Crystal structure of
 3-iodo-5-methoxy-7-(methoxymethoxy)-4-(3-methoxyphenoxy)-2H-chromen-2-one,
 C19H17IO7
;
_journal_issue 3
_journal_name_full 'Zeitschrift f\"ur Kristallographie - New Crystal Structures'
_journal_page_first 755
_journal_page_last 757
_journal_paper_doi 10.1515/ncrs-2015-0258
_journal_volume 231
_journal_year 2016
_chemical_formula_sum 'C19 H17 I O7'
_chemical_formula_weight 484.23
_space_group_IT_number 2
_space_group_name_Hall '-P 1'
_space_group_name_H-M_alt 'P -1'
_symmetry_cell_setting triclinic
_symmetry_space_group_name_H-M 'P -1'
_atom_sites_solution_hydrogens geom
_atom_sites_solution_primary direct
_atom_sites_solution_secondary difmap
_cell_angle_alpha 72.629(8)
_cell_angle_beta 74.494(7)
_cell_angle_gamma 86.610(9)
_cell_formula_units_Z 2
_cell_length_a 9.2343(19)
_cell_length_b 10.218(2)
_cell_length_c 10.4199(18)
_cell_measurement_reflns_used 3728
_cell_measurement_temperature 153(2)
_cell_measurement_theta_max 31.497
_cell_measurement_theta_min 2.122
_cell_volume 904.0(3)
_computing_cell_refinement 'CrystalClear (Rigaku Inc., 2008)'
_computing_data_collection 'CrystalClear (Rigaku Inc., 2008)'
_computing_data_reduction 'CrystalClear (Rigaku Inc., 2008)'
_computing_structure_refinement 'SHELXL-97 (Sheldrick, 1997)'
_computing_structure_solution 'SHELXS-97 (Sheldrick, 1990)'
_diffrn_ambient_temperature 153(2)
_diffrn_detector_area_resol_mean 28.5714
_diffrn_measured_fraction_theta_full 0.985
_diffrn_measured_fraction_theta_max 0.985
_diffrn_measurement_device_type AFC10/Saturn724+
_diffrn_measurement_method 'phi and omega scans'
_diffrn_radiation_monochromator graphite
_diffrn_radiation_source 'Rotating Anode'
_diffrn_radiation_type MoK\a
_diffrn_radiation_wavelength 0.71073
_diffrn_reflns_av_R_equivalents 0.0261
_diffrn_reflns_av_sigmaI/netI 0.0393
_diffrn_reflns_limit_h_max 12
_diffrn_reflns_limit_h_min -12
_diffrn_reflns_limit_k_max 14
_diffrn_reflns_limit_k_min -14
_diffrn_reflns_limit_l_max 14
_diffrn_reflns_limit_l_min -14
_diffrn_reflns_number 11161
_diffrn_reflns_theta_full 29.50
_diffrn_reflns_theta_max 29.50
_diffrn_reflns_theta_min 2.12
_diffrn_standards_decay_% 0
_diffrn_standards_interval_count 0
_diffrn_standards_interval_time 0
_diffrn_standards_number 0
_exptl_absorpt_coefficient_mu 1.811
_exptl_absorpt_correction_T_max 0.7817
_exptl_absorpt_correction_T_min 0.6125
_exptl_absorpt_correction_type Multi-scans
_exptl_crystal_colour Colorless
_exptl_crystal_density_diffrn 1.779
_exptl_crystal_density_method 'not measured'
_exptl_crystal_description Prism
_exptl_crystal_F_000 480
_exptl_crystal_size_max 0.30
_exptl_crystal_size_mid 0.21
_exptl_crystal_size_min 0.14
_refine_diff_density_max 0.602
_refine_diff_density_min -0.978
_refine_diff_density_rms 0.084
_refine_ls_extinction_method none
_refine_ls_goodness_of_fit_ref 0.999
_refine_ls_hydrogen_treatment constr
_refine_ls_matrix_type full
_refine_ls_number_parameters 276
_refine_ls_number_reflns 4960
_refine_ls_number_restraints 4
_refine_ls_restrained_S_all 0.999
_refine_ls_R_factor_all 0.0338
_refine_ls_R_factor_gt 0.0289
_refine_ls_shift/su_max 0.002
_refine_ls_shift/su_mean 0.000
_refine_ls_structure_factor_coef Fsqd
_refine_ls_weighting_details 'calc w=1/[\s^2^(Fo^2^)+(0.0336P)^2^+0.1690P] where P=(Fo^2^+2Fc^2^)/3'
_refine_ls_weighting_scheme calc
_refine_ls_wR_factor_gt 0.0644
_refine_ls_wR_factor_ref 0.0670
_reflns_number_gt 4488
_reflns_number_total 4960
_reflns_threshold_expression >2sigma(I)
_cod_data_source_file suppl_ncrs-2015-0258_suppl.cif
_cod_data_source_block bo2019
_cod_depositor_comments
;
The following automatic conversions were performed:

data item '_symmetry_cell_setting' value 'Triclinic' was changed to
'triclinic' in accordance with the built-in table derived from the
CIF Core dictionary named 'cif_core.dic' version 2.4.5 last updated
on 2014-11-21.

Automatic conversion script
Id: cif_fix_values 8738 2021-04-28 16:35:53Z antanas 
;
_cod_original_cell_volume 903.9(3)
_cod_original_sg_symbol_H-M p_-1
_cod_database_code 8106997

loop_
_symmetry_equiv_pos_as_xyz
'x, y, z'
'-x, -y, -z'

loop_
_atom_site_label
_atom_site_type_symbol
_atom_site_fract_x
_atom_site_fract_y
_atom_site_fract_z
_atom_site_U_iso_or_equiv
_atom_site_adp_type
_atom_site_occupancy
_atom_site_symmetry_multiplicity
_atom_site_calc_flag
_atom_site_refinement_flags
_atom_site_disorder_assembly
_atom_site_disorder_group
I1 I 0.994478(16) 0.621705(15) 0.160644(16) 0.02957(6) Uani 1 1 d . . .
O1 O 0.75322(16) 0.50393(16) 0.59339(16) 0.0240(3) Uani 1 1 d . . .
O2 O 0.93405(18) 0.65567(17) 0.46857(18) 0.0310(4) Uani 1 1 d . . .
O3 O 0.73768(16) 0.39320(15) 0.24681(15) 0.0223(3) Uani 1 1 d . . .
O4 O 1.10064(17) 0.04934(16) 0.32909(19) 0.0305(4) Uani 1 1 d . . .
O5 O 0.50277(17) 0.23168(18) 0.41323(17) 0.0302(4) Uani 1 1 d . . .
O6 O 0.36212(18) 0.19195(18) 0.89666(17) 0.0327(4) Uani 1 1 d . . .
C1 C 0.8497(2) 0.5691(2) 0.4681(2) 0.0234(4) Uani 1 1 d . . .
C2 C 0.8417(2) 0.5269(2) 0.3495(2) 0.0227(4) Uani 1 1 d . . .
C3 C 0.7416(2) 0.4282(2) 0.3629(2) 0.0204(4) Uani 1 1 d . . .
C4 C 0.6372(2) 0.3645(2) 0.4957(2) 0.0193(4) Uani 1 1 d . . .
C5 C 0.6510(2) 0.4036(2) 0.6098(2) 0.0205(4) Uani 1 1 d . A .
C6 C 0.5653(2) 0.3496(2) 0.7449(2) 0.0253(4) Uani 1 1 d . . .
H6 H 0.5814 0.3777 0.8191 0.030 Uiso 1 1 calc R A .
C7 C 0.4555(2) 0.2532(2) 0.7679(2) 0.0232(4) Uani 1 1 d . A .
C8 C 0.4302(2) 0.2127(2) 0.6586(2) 0.0246(4) Uani 1 1 d . . .
H8 H 0.3520 0.1482 0.6763 0.029 Uiso 1 1 calc R A .
C9 C 0.5198(2) 0.2669(2) 0.5242(2) 0.0217(4) Uani 1 1 d . A .
C10 C 0.8051(2) 0.2702(2) 0.2323(2) 0.0196(4) Uani 1 1 d . . .
C11 C 0.7531(2) 0.2109(2) 0.1485(2) 0.0240(4) Uani 1 1 d . . .
H11 H 0.6753 0.2514 0.1065 0.029 Uiso 1 1 calc R . .
C12 C 0.8189(2) 0.0906(2) 0.1285(2) 0.0270(5) Uani 1 1 d . . .
H12 H 0.7848 0.0481 0.0720 0.032 Uiso 1 1 calc R . .
C13 C 0.9337(2) 0.0300(2) 0.1888(2) 0.0260(5) Uani 1 1 d . . .
H13 H 0.9763 -0.0532 0.1748 0.031 Uiso 1 1 calc R . .
C14 C 0.9843(2) 0.0939(2) 0.2697(2) 0.0223(4) Uani 1 1 d . . .
C15 C 0.9188(2) 0.2148(2) 0.2933(2) 0.0213(4) Uani 1 1 d . . .
H15 H 0.9521 0.2576 0.3501 0.026 Uiso 1 1 calc R . .
C16 C 1.1656(3) -0.0781(2) 0.3154(3) 0.0404(6) Uani 1 1 d . . .
H16A H 1.0875 -0.1506 0.3549 0.048 Uiso 1 1 calc R . .
H16B H 1.2441 -0.1013 0.3653 0.048 Uiso 1 1 calc R . .
H16C H 1.2096 -0.0698 0.2166 0.048 Uiso 1 1 calc R . .
C17 C 0.3784(3) 0.1432(3) 0.4336(3) 0.0352(6) Uani 1 1 d . . .
H17A H 0.3861 0.0556 0.5027 0.042 Uiso 1 1 calc R . .
H17B H 0.3801 0.1270 0.3451 0.042 Uiso 1 1 calc R . .
H17C H 0.2840 0.1866 0.4667 0.042 Uiso 1 1 calc R . .
C18 C 0.4217(4) 0.1785(3) 1.0151(4) 0.0343(8) Uani 0.723(5) 1 d PD A 1
H18A H 0.3534 0.1170 1.0989 0.041 Uiso 0.723(5) 1 calc PR A 1
H18B H 0.5203 0.1340 0.9995 0.041 Uiso 0.723(5) 1 calc PR A 1
O7 O 0.4398(5) 0.2996(5) 1.0416(7) 0.0305(14) Uani 0.723(5) 1 d PD A 1
C19 C 0.2993(4) 0.3662(4) 1.0852(4) 0.0363(9) Uani 0.723(5) 1 d PD A 1
H19A H 0.2511 0.3951 1.0083 0.044 Uiso 0.723(5) 1 calc PR A 1
H19B H 0.3198 0.4466 1.1109 0.044 Uiso 0.723(5) 1 calc PR A 1
H19C H 0.2324 0.3017 1.1656 0.044 Uiso 0.723(5) 1 calc PR A 1
C18' C 0.3060(9) 0.2734(9) 0.9922(9) 0.028(2) Uani 0.277(5) 1 d PD A 2
H18C H 0.2889 0.3687 0.9400 0.034 Uiso 0.277(5) 1 calc PR A 2
H18D H 0.2099 0.2337 1.0588 0.034 Uiso 0.277(5) 1 calc PR A 2
O7' O 0.4131(13) 0.2717(15) 1.0617(18) 0.026(3) Uani 0.277(5) 1 d PD A 2
C19' C 0.3754(12) 0.3713(10) 1.1400(10) 0.042(3) Uani 0.277(5) 1 d PD A 2
H19D H 0.3704 0.4628 1.0758 0.051 Uiso 0.277(5) 1 calc PR A 2
H19E H 0.4527 0.3718 1.1885 0.051 Uiso 0.277(5) 1 calc PR A 2
H19F H 0.2777 0.3463 1.2082 0.051 Uiso 0.277(5) 1 calc PR A 2

loop_
_atom_site_aniso_label
_atom_site_aniso_U_11
_atom_site_aniso_U_22
_atom_site_aniso_U_33
_atom_site_aniso_U_23
_atom_site_aniso_U_13
_atom_site_aniso_U_12
I1 0.02974(9) 0.02634(9) 0.02885(9) -0.00663(7) -0.00235(6) -0.00291(6)
O1 0.0256(7) 0.0227(8) 0.0268(8) -0.0118(7) -0.0055(6) -0.0060(6)
O2 0.0317(8) 0.0258(8) 0.0379(10) -0.0139(8) -0.0062(7) -0.0086(6)
O3 0.0258(7) 0.0228(8) 0.0222(8) -0.0107(6) -0.0090(6) 0.0053(6)
O4 0.0265(8) 0.0238(8) 0.0446(10) -0.0125(8) -0.0131(7) 0.0048(6)
O5 0.0243(7) 0.0435(10) 0.0316(9) -0.0229(8) -0.0072(7) -0.0053(7)
O6 0.0359(9) 0.0379(10) 0.0251(9) -0.0140(8) -0.0008(7) -0.0145(7)
C1 0.0231(10) 0.0185(10) 0.0298(12) -0.0092(9) -0.0067(9) 0.0017(8)
C2 0.0223(10) 0.0206(10) 0.0245(11) -0.0078(9) -0.0035(8) 0.0011(8)
C3 0.0209(9) 0.0192(10) 0.0239(11) -0.0097(9) -0.0077(8) 0.0054(7)
C4 0.0175(9) 0.0188(10) 0.0247(11) -0.0101(9) -0.0070(8) 0.0036(7)
C5 0.0209(9) 0.0162(9) 0.0273(11) -0.0086(9) -0.0087(8) 0.0003(7)
C6 0.0283(11) 0.0272(11) 0.0245(11) -0.0122(10) -0.0075(9) -0.0036(8)
C7 0.0226(10) 0.0249(11) 0.0229(11) -0.0102(9) -0.0030(8) -0.0018(8)
C8 0.0199(9) 0.0276(11) 0.0308(12) -0.0162(10) -0.0053(8) -0.0011(8)
C9 0.0185(9) 0.0263(11) 0.0263(11) -0.0150(9) -0.0081(8) 0.0023(8)
C10 0.0195(9) 0.0190(10) 0.0183(10) -0.0058(8) -0.0007(8) -0.0006(7)
C11 0.0229(10) 0.0283(11) 0.0213(11) -0.0091(9) -0.0039(8) -0.0028(8)
C12 0.0296(11) 0.0286(12) 0.0258(12) -0.0138(10) -0.0041(9) -0.0073(9)
C13 0.0270(10) 0.0200(10) 0.0298(12) -0.0121(10) 0.0009(9) -0.0029(8)
C14 0.0179(9) 0.0205(10) 0.0256(11) -0.0063(9) -0.0011(8) -0.0018(7)
C15 0.0212(9) 0.0208(10) 0.0223(10) -0.0084(9) -0.0039(8) -0.0014(8)
C16 0.0352(13) 0.0194(12) 0.0655(19) -0.0084(12) -0.0169(13) 0.0038(9)
C17 0.0271(11) 0.0471(15) 0.0434(15) -0.0293(13) -0.0097(10) -0.0055(10)
C18 0.045(2) 0.0307(18) 0.0250(17) -0.0063(15) -0.0062(14) -0.0050(14)
O7 0.0238(18) 0.042(3) 0.028(2) -0.017(2) -0.0022(16) -0.0060(17)
C19 0.0330(18) 0.045(2) 0.033(2) -0.0161(17) -0.0076(15) 0.0020(15)
C18' 0.030(4) 0.031(5) 0.024(4) -0.006(4) -0.008(3) -0.001(3)
O7' 0.021(4) 0.038(6) 0.025(5) -0.014(5) -0.009(5) 0.001(5)
C19' 0.059(6) 0.045(6) 0.034(5) -0.017(5) -0.023(5) 0.008(5)

loop_
_atom_type_symbol
_atom_type_description
_atom_type_scat_dispersion_real
_atom_type_scat_dispersion_imag
_atom_type_scat_source
C C 0.0033 0.0016 'International Tables Vol C Tables 4.2.6.8 and 6.1.1.4'
H H 0.0000 0.0000 'International Tables Vol C Tables 4.2.6.8 and 6.1.1.4'
O O 0.0106 0.0060 'International Tables Vol C Tables 4.2.6.8 and 6.1.1.4'
I I -0.4742 1.8119 'International Tables Vol C Tables 4.2.6.8 and 6.1.1.4'

loop_
_geom_angle_atom_site_label_1
_geom_angle_atom_site_label_2
_geom_angle_atom_site_label_3
_geom_angle
_geom_angle_site_symmetry_1
_geom_angle_site_symmetry_3
C1 O1 C5 123.34(17) . .
C3 O3 C10 116.96(16) . .
C14 O4 C16 116.93(18) . .
C9 O5 C17 118.49(18) . .
C7 O6 C18 116.4(2) . .
C7 O6 C18' 119.1(4) . .
C18 O6 C18' 58.5(3) . .
O2 C1 O1 116.5(2) . .
O2 C1 C2 126.8(2) . .
O1 C1 C2 116.72(18) . .
C3 C2 C1 121.1(2) . .
C3 C2 I1 122.51(16) . .
C1 C2 I1 116.41(15) . .
C2 C3 O3 118.64(19) . .
C2 C3 C4 121.03(19) . .
O3 C3 C4 120.29(18) . .
C5 C4 C9 115.79(19) . .
C5 C4 C3 116.68(18) . .
C9 C4 C3 127.53(18) . .
O1 C5 C6 114.32(18) . .
O1 C5 C4 121.04(19) . .
C6 C5 C4 124.63(19) . .
C5 C6 C7 117.46(19) . .
C5 C6 H6 121.3 . .
C7 C6 H6 121.3 . .
O6 C7 C6 123.46(19) . .
O6 C7 C8 115.06(19) . .
C6 C7 C8 121.5(2) . .
C9 C8 C7 119.80(19) . .
C9 C8 H8 120.1 . .
C7 C8 H8 120.1 . .
O5 C9 C8 123.10(19) . .
O5 C9 C4 116.13(19) . .
C8 C9 C4 120.77(18) . .
C15 C10 C11 122.63(19) . .
C15 C10 O3 121.91(18) . .
C11 C10 O3 115.42(18) . .
C12 C11 C10 117.5(2) . .
C12 C11 H11 121.2 . .
C10 C11 H11 121.2 . .
C11 C12 C13 122.05(19) . .
C11 C12 H12 119.0 . .
C13 C12 H12 119.0 . .
C14 C13 C12 118.6(2) . .
C14 C13 H13 120.7 . .
C12 C13 H13 120.7 . .
O4 C14 C13 124.6(2) . .
O4 C14 C15 114.64(18) . .
C13 C14 C15 120.7(2) . .
C10 C15 C14 118.48(19) . .
C10 C15 H15 120.8 . .
C14 C15 H15 120.8 . .
O4 C16 H16A 109.5 . .
O4 C16 H16B 109.5 . .
H16A C16 H16B 109.5 . .
O4 C16 H16C 109.5 . .
H16A C16 H16C 109.5 . .
H16B C16 H16C 109.5 . .
O5 C17 H17A 109.5 . .
O5 C17 H17B 109.5 . .
H17A C17 H17B 109.5 . .
O5 C17 H17C 109.5 . .
H17A C17 H17C 109.5 . .
H17B C17 H17C 109.5 . .
O7 C18 O6 115.0(3) . .
O7 C18 H18A 108.5 . .
O6 C18 H18A 108.5 . .
O7 C18 H18B 108.5 . .
O6 C18 H18B 108.5 . .
H18A C18 H18B 107.5 . .
C18 O7 C19 113.9(4) . .
O7' C18' O6 107.0(7) . .
O7' C18' H18C 110.3 . .
O6 C18' H18C 110.3 . .
O7' C18' H18D 110.3 . .
O6 C18' H18D 110.3 . .
H18C C18' H18D 108.6 . .
C18' O7' C19' 109.1(8) . .
O7' C19' H19D 109.5 . .
O7' C19' H19E 109.5 . .
H19D C19' H19E 109.5 . .
O7' C19' H19F 109.5 . .
H19D C19' H19F 109.5 . .
H19E C19' H19F 109.5 . .

loop_
_geom_bond_atom_site_label_1
_geom_bond_atom_site_label_2
_geom_bond_distance
_geom_bond_site_symmetry_2
I1 C2 2.083(2) .
O1 C1 1.367(3) .
O1 C5 1.377(2) .
O2 C1 1.215(2) .
O3 C3 1.370(2) .
O3 C10 1.401(2) .
O4 C14 1.368(3) .
O4 C16 1.432(3) .
O5 C9 1.358(2) .
O5 C17 1.435(2) .
O6 C7 1.370(3) .
O6 C18 1.448(4) .
O6 C18' 1.456(9) .
C1 C2 1.446(3) .
C2 C3 1.360(3) .
C3 C4 1.445(3) .
C4 C5 1.400(3) .
C4 C9 1.427(3) .
C5 C6 1.379(3) .
C6 C7 1.380(3) .
C6 H6 0.9500 .
C7 C8 1.400(3) .
C8 C9 1.387(3) .
C8 H8 0.9500 .
C10 C15 1.378(3) .
C10 C11 1.391(3) .
C11 C12 1.386(3) .
C11 H11 0.9500 .
C12 C13 1.396(3) .
C12 H12 0.9500 .
C13 C14 1.391(3) .
C13 H13 0.9500 .
C14 C15 1.402(3) .
C15 H15 0.9500 .
C16 H16A 0.9800 .
C16 H16B 0.9800 .
C16 H16C 0.9800 .
C17 H17A 0.9800 .
C17 H17B 0.9800 .
C17 H17C 0.9800 .
C18 O7 1.374(3) .
C18 H18A 0.9900 .
C18 H18B 0.9900 .
O7 C19 1.455(3) .
C19 H19A 0.9800 .
C19 H19B 0.9800 .
C19 H19C 0.9800 .
C18' O7' 1.369(3) .
C18' H18C 0.9900 .
C18' H18D 0.9900 .
O7' C19' 1.457(3) .
C19' H19D 0.9800 .
C19' H19E 0.9800 .
C19' H19F 0.9800 .

loop_
_geom_torsion_atom_site_label_1
_geom_torsion_atom_site_label_2
_geom_torsion_atom_site_label_3
_geom_torsion_atom_site_label_4
_geom_torsion
_geom_torsion_site_symmetry_1
_geom_torsion_site_symmetry_2
_geom_torsion_site_symmetry_3
_geom_torsion_site_symmetry_4
C5 O1 C1 O2 179.99(19) . . . .
C5 O1 C1 C2 -0.6(3) . . . .
O2 C1 C2 C3 -179.9(2) . . . .
O1 C1 C2 C3 0.7(3) . . . .
O2 C1 C2 I1 1.5(3) . . . .
O1 C1 C2 I1 -177.85(13) . . . .
C1 C2 C3 O3 179.29(18) . . . .
I1 C2 C3 O3 -2.2(3) . . . .
C1 C2 C3 C4 1.5(3) . . . .
I1 C2 C3 C4 179.97(14) . . . .
C10 O3 C3 C2 103.3(2) . . . .
C10 O3 C3 C4 -78.9(2) . . . .
C2 C3 C4 C5 -3.7(3) . . . .
O3 C3 C4 C5 178.51(18) . . . .
C2 C3 C4 C9 175.5(2) . . . .
O3 C3 C4 C9 -2.3(3) . . . .
C1 O1 C5 C6 179.25(18) . . . .
C1 O1 C5 C4 -1.8(3) . . . .
C9 C4 C5 O1 -175.47(17) . . . .
C3 C4 C5 O1 3.9(3) . . . .
C9 C4 C5 C6 3.4(3) . . . .
C3 C4 C5 C6 -177.30(19) . . . .
O1 C5 C6 C7 176.94(19) . . . .
C4 C5 C6 C7 -2.0(3) . . . .
C18 O6 C7 C6 -28.6(3) . . . .
C18' O6 C7 C6 38.3(4) . . . .
C18 O6 C7 C8 152.4(2) . . . .
C18' O6 C7 C8 -140.6(4) . . . .
C5 C6 C7 O6 -179.7(2) . . . .
C5 C6 C7 C8 -0.8(3) . . . .
O6 C7 C8 C9 -179.12(19) . . . .
C6 C7 C8 C9 1.9(3) . . . .
C17 O5 C9 C8 5.5(3) . . . .
C17 O5 C9 C4 -174.67(19) . . . .
C7 C8 C9 O5 179.4(2) . . . .
C7 C8 C9 C4 -0.4(3) . . . .
C5 C4 C9 O5 178.08(18) . . . .
C3 C4 C9 O5 -1.2(3) . . . .
C5 C4 C9 C8 -2.1(3) . . . .
C3 C4 C9 C8 178.7(2) . . . .
C3 O3 C10 C15 -25.7(3) . . . .
C3 O3 C10 C11 156.53(19) . . . .
C15 C10 C11 C12 0.8(3) . . . .
O3 C10 C11 C12 178.56(18) . . . .
C10 C11 C12 C13 -0.3(3) . . . .
C11 C12 C13 C14 -0.9(3) . . . .
C16 O4 C14 C13 -5.3(3) . . . .
C16 O4 C14 C15 176.3(2) . . . .
C12 C13 C14 O4 -176.7(2) . . . .
C12 C13 C14 C15 1.6(3) . . . .
C11 C10 C15 C14 0.0(3) . . . .
O3 C10 C15 C14 -177.69(18) . . . .
O4 C14 C15 C10 177.27(19) . . . .
C13 C14 C15 C10 -1.2(3) . . . .
C7 O6 C18 O7 69.7(4) . . . .
C18' O6 C18 O7 -39.8(5) . . . .
O6 C18 O7 C19 66.2(6) . . . .
C7 O6 C18' O7' -85.4(10) . . . .
C18 O6 C18' O7' 19.4(9) . . . .
O6 C18' O7' C19' 169.9(10) . . . .
